data_7135285
loop_
_publ_author_name
'Luan, Yu-Yong'
'Li, Jin-Ye'
'Liu, Xue-Yuan'
'Liang, Yong-Min'

_publ_section_title
;
 Ru-Catalyzed C-H Annulation: Accessing Quinazolinone-BCP Hybrids from
 Stable Precursors
;
_journal_name_full 'Chemical Communications'
_journal_paper_doi 10.1039/D5CC05977A
_journal_year 2026
_chemical_formula_moiety '2(C17 H18 N2 O3)'
_chemical_formula_sum 'C34 H36 N4 O6'
_chemical_formula_weight 596.67
_space_group_crystal_system triclinic
_space_group_IT_number 2
_space_group_name_Hall '-P 1'
_space_group_name_H-M_alt 'P -1'
_atom_sites_solution_hydrogens geom
_atom_sites_solution_primary dual
_audit_creation_date 2025-06-04
_audit_creation_method
;
Olex2 1.3
(compiled 2020.11.12 svn.r5f609507 for OlexSys, GUI svn.r6408)
;
_audit_update_record
;
2025-06-04 deposited with the CCDC.	2025-12-02 downloaded from the CCDC.
;
_cell_angle_alpha 102.3440(10)
_cell_angle_beta 104.7740(10)
_cell_angle_gamma 102.0290(10)
_cell_formula_units_Z 2
_cell_length_a 9.05820(10)
_cell_length_b 11.4917(2)
_cell_length_c 16.1874(2)
_cell_measurement_reflns_used 15121
_cell_measurement_temperature 295.52(10)
_cell_measurement_theta_max 76.0050
_cell_measurement_theta_min 2.9400
_cell_volume 1528.74(4)
_computing_cell_refinement 'CrysAlisPro 1.171.43.136a (Rigaku OD, 2024)'
_computing_data_collection 'CrysAlisPro 1.171.43.136a (Rigaku OD, 2024)'
_computing_data_reduction 'CrysAlisPro 1.171.43.136a (Rigaku OD, 2024)'
_computing_molecular_graphics 'Olex2 1.3 (Dolomanov et al., 2009)'
_computing_publication_material 'Olex2 1.3 (Dolomanov et al., 2009)'
_computing_structure_refinement 'SHELXL 2018/1 (Sheldrick, 2015)'
_computing_structure_solution 'SHELXT 2018/2 (Sheldrick, 2018)'
_diffrn_ambient_environment air
_diffrn_ambient_temperature 295.52(10)
_diffrn_detector 'Hybrid Pixel Array Detector'
_diffrn_detector_area_resol_mean 10.0000
_diffrn_detector_type HyPix
_diffrn_measured_fraction_theta_full 0.995
_diffrn_measured_fraction_theta_max 0.954
_diffrn_measurement_details
;
List of Runs (angles in degrees, time in seconds):

  # Type    Start    End  Width  t~exp~   \w     \q     \k     \f   Frames
#--------------------------------------------------------------------------
  1  \w    -25.00  28.00   0.50    0.05    --  -46.55  19.00 -60.00  106
  2  \w    -25.00  26.00   0.50    0.05    --  -46.55  19.00  30.00  102
  3  \w    -25.00  28.00   0.50    0.05    --  -46.55  19.00  90.00  106
  4  \w     53.00  79.00   0.50    0.05    --   46.55-161.00 165.00   52
  5  \w     95.00 141.00   0.50    0.05    --  104.39-161.00 165.00   92
  6  \w     40.00  89.00   0.50    0.05    --  104.39-161.00 165.00   98
  7  \w     58.00 117.00   0.50    0.05    --  104.39-125.00 150.00  118
  8  \w     27.00  53.00   0.50    0.05    --   46.55-117.00 -43.00   52
  9  \w     82.00 111.00   0.50    0.05    --  104.39-125.00-150.00   58
 10  \w     35.00  67.00   0.50    0.05    --  104.39-125.00-150.00   64
 11  \w     58.00 116.00   0.50    0.05    --  104.39-125.00 -90.00  116
 12  \w     52.00  82.00   0.50    0.05    --  104.39 -94.00 150.00   60
 13  \w     62.00 102.00   0.50    0.05    --  104.39-117.00 -43.00   80
 14  \w     72.00 103.00   0.50    0.05    --  104.39 -94.00 -60.00   62
 15  \w     34.00  60.00   0.50    0.05    --  104.39 -94.00 -60.00   52
 16  \w     33.00  70.00   0.50    0.05    --  104.39 -77.00-180.00   74
 17  \w     47.00  72.00   0.50    0.05    --  104.39 -61.00 -90.00   50
 18  \w     33.00  67.00   0.50    0.05    --  104.39 -61.00 -30.00   68
 19  \w     40.00  72.00   0.50    0.05    --  104.39 -61.00  90.00   64
 20  \w     46.00 107.00   0.50    0.05    --  104.39 -77.00 -30.00  122
 21  \w     32.00  60.00   0.50    0.05    --  104.39 -61.00 -60.00   56
 22  \w     34.00  68.00   0.50    0.05    --  104.39 -61.00-180.00   68
 23  \w     93.00 175.00   0.50    0.05    --  104.39  30.00 -90.00  164
 24  \w     83.00 108.00   0.50    0.05    --  104.39 161.00-164.00   50
 25  \w     76.00 101.00   0.50    0.05    --   46.55 161.00-164.00   50
 26  \w    146.00 171.00   0.50    0.05    --  104.39  45.00  30.00   50
 27  \w    103.00 129.00   0.50    0.05    --  104.39  45.00  30.00   52
 28  \w    103.00 129.00   0.50    0.05    --  104.39 117.00  43.00   52
 29  \w    -84.00 -34.00   0.50    0.05    --  -46.55 117.00  43.00  100
 30  \w    -85.00 -60.00   0.50    0.05    -- -102.00 161.00-164.00   50
 31  \w   -117.00 -70.00   0.50    0.05    --  -46.55 161.00-164.00   94
 32  \w    -85.00 -59.00   0.50    0.05    -- -102.00 117.00  43.00   52
 33  \w    -62.00 -29.00   0.50    0.05    -- -102.00  77.00  60.00   66
 34  \w    -99.00 -68.00   0.50    0.05    -- -102.00  77.00  60.00   62
 35  \w    -79.00 -29.00   0.50    0.05    -- -102.00  77.00 -90.00  100
 36  \w    -66.00 -35.00   0.50    0.05    -- -102.00  61.00-180.00   62
 37  \w   -167.00 -89.00   0.50    0.05    -- -102.00 -15.00-150.00  156
 38  \w   -174.00-120.00   0.50    0.05    -- -102.00 -45.00   0.00  108
 39  \w   -174.00 -91.00   0.50    0.05    -- -102.00 -45.00  30.00  166
 40  \w   -174.00-117.00   0.50    0.05    -- -102.00 -45.00 150.00  114
 41  \w   -143.00-104.00   0.50    0.05    -- -102.00-161.00 165.00   78
 42  \w    -98.00 -72.00   0.50    0.05    --  -46.55-161.00 165.00   52
 43  \w   -103.00 -74.00   0.50    0.05    --  -46.55-125.00 120.00   58
 44  \w   -116.00 -70.00   0.50    0.05    --  -46.55-125.00  30.00   92
 45  \w   -116.00 -71.00   0.50    0.05    --  -46.55-125.00   0.00   90
 46  \w   -139.00-100.00   0.50    0.05    -- -102.00-117.00 -43.00   78
 47  \w   -141.00-107.00   0.50    0.05    -- -102.00 -94.00 -90.00   68
 48  \w   -116.00 -71.00   0.50    0.05    --  -46.55-125.00-180.00   90
;
_diffrn_measurement_device 'four-circle diffractometer'
_diffrn_measurement_device_type 'XtaLAB Synergy R, DW system, HyPix'
_diffrn_measurement_method '\w scans'
_diffrn_orient_matrix_type 'CrysAlisPro convention (1999,Acta A55,543-557)'
_diffrn_orient_matrix_UB_11 -0.0776094000
_diffrn_orient_matrix_UB_12 -0.0329621000
_diffrn_orient_matrix_UB_13 -0.1015517000
_diffrn_orient_matrix_UB_21 -0.0898766000
_diffrn_orient_matrix_UB_22 -0.1298020000
_diffrn_orient_matrix_UB_23 -0.0004893000
_diffrn_orient_matrix_UB_31 -0.1394058000
_diffrn_orient_matrix_UB_32 0.0497913000
_diffrn_orient_matrix_UB_33 0.0145944000
_diffrn_radiation_monochromator mirror
_diffrn_radiation_probe x-ray
_diffrn_radiation_type 'Cu K\a'
_diffrn_radiation_wavelength 1.54184
_diffrn_reflns_av_R_equivalents 0.0234
_diffrn_reflns_av_unetI/netI 0.0203
_diffrn_reflns_Laue_measured_fraction_full 0.995
_diffrn_reflns_Laue_measured_fraction_max 0.954
_diffrn_reflns_limit_h_max 9
_diffrn_reflns_limit_h_min -11
_diffrn_reflns_limit_k_max 14
_diffrn_reflns_limit_k_min -14
_diffrn_reflns_limit_l_max 20
_diffrn_reflns_limit_l_min -20
_diffrn_reflns_number 20554
_diffrn_reflns_point_group_measured_fraction_full 0.995
_diffrn_reflns_point_group_measured_fraction_max 0.954
_diffrn_reflns_theta_full 67.684
_diffrn_reflns_theta_max 76.186
_diffrn_reflns_theta_min 2.943
_diffrn_source 'Rotating-anode X-ray tube'
_diffrn_source_type 'Rigaku (Cu) X-ray Source'
_exptl_absorpt_coefficient_mu 0.732
_exptl_absorpt_correction_T_max 1.00000
_exptl_absorpt_correction_T_min 0.84005
_exptl_absorpt_correction_type multi-scan
_exptl_absorpt_process_details
;
CrysAlisPro 1.171.43.136a (Rigaku Oxford Diffraction, 2024)
Empirical absorption correction using spherical harmonics,
implemented in SCALE3 ABSPACK scaling algorithm.
;
_exptl_crystal_colour 'clear light colourless'
_exptl_crystal_colour_lustre clear
_exptl_crystal_colour_modifier light
_exptl_crystal_colour_primary colourless
_exptl_crystal_density_diffrn 1.296
_exptl_crystal_description block
_exptl_crystal_F_000 632
_exptl_crystal_size_max 0.18
_exptl_crystal_size_mid 0.15
_exptl_crystal_size_min 0.12
_refine_diff_density_max 0.298
_refine_diff_density_min -0.159
_refine_diff_density_rms 0.033
_refine_ls_extinction_method none
_refine_ls_goodness_of_fit_ref 1.072
_refine_ls_hydrogen_treatment constr
_refine_ls_matrix_type full
_refine_ls_number_parameters 401
_refine_ls_number_reflns 6121
_refine_ls_number_restraints 0
_refine_ls_restrained_S_all 1.072
_refine_ls_R_factor_all 0.0512
_refine_ls_R_factor_gt 0.0469
_refine_ls_shift/su_max 0.000
_refine_ls_shift/su_mean 0.000
_refine_ls_structure_factor_coef Fsqd
_refine_ls_weighting_details 'w=1/[\s^2^(Fo^2^)+(0.0744P)^2^+0.2479P] where P=(Fo^2^+2Fc^2^)/3'
_refine_ls_weighting_scheme calc
_refine_ls_wR_factor_gt 0.1376
_refine_ls_wR_factor_ref 0.1414
_reflns_Friedel_coverage 0.000
_reflns_number_gt 5351
_reflns_number_total 6121
_reflns_threshold_expression 'I > 2\s(I)'
_cod_data_source_file d5cc05977a2.cif
_cod_data_source_block luanyuyong-lym_0603_auto
_cod_database_code 7135285
_shelx_shelxl_version_number 2018/1
_shelx_space_group_comment
;
The symmetry employed for this shelxl refinement is uniquely defined
by the following loop, which should always be used as a source of
symmetry information in preference to the above space-group names.
They are only intended as comments.
;
_reflns_odcompleteness_completeness 99.69
_reflns_odcompleteness_iscentric 1
_reflns_odcompleteness_theta 66.97
_olex2_refinement_description
;
1. Fixed Uiso
 At 1.2 times of:
  All C(H) groups, All C(H,H) groups
 At 1.5 times of:
  All C(H,H,H) groups
2.a Secondary CH2 refined with riding coordinates:
 C3(H3A,H3B), C21(H21A,H21B), C25(H25A,H25B), C30(H30A,H30B), C5(H5A,H5B),
 C23(H23A,H23B), C24(H24A,H24B), C34(H34A,H34B)
2.b Aromatic/amide H refined with riding coordinates:
 C11(H11), C13(H13), C29(H29), C32(H32), C7(H7), C9(H9), C19(H19), C27(H27)
2.c Idealised Me refined as rotating group:
 C15(H15A,H15B,H15C), C31(H31A,H31B,H31C), C2(H2A,H2B,H2C), C33(H33A,H33B,H33C)
;
_olex2_submission_special_instructions 'No special instructions were received'
_oxdiff_exptl_absorpt_empirical_details
;
Empirical correction (ABSPACK) includes:
- Absorption correction using spherical harmonics
- Frame scaling
;
_oxdiff_exptl_absorpt_empirical_full_max 1.301
_oxdiff_exptl_absorpt_empirical_full_min 0.444

loop_
_space_group_symop_operation_xyz
'x, y, z'
'-x, -y, -z'

loop_
_atom_site_label
_atom_site_type_symbol
_atom_site_fract_x
_atom_site_fract_y
_atom_site_fract_z
_atom_site_U_iso_or_equiv
_atom_site_adp_type
_atom_site_occupancy
_atom_site_site_symmetry_order
_atom_site_calc_flag
_atom_site_refinement_flags_posn
_atom_site_refinement_flags_adp
_atom_site_refinement_flags_occupancy
_atom_site_disorder_assembly
_atom_site_disorder_group
O1 O 0.62660(11) 0.51157(8) 0.12012(8) 0.0548(3) Uani 1 1 d . . . . .
O3 O 0.00573(12) -0.08846(9) 0.12087(8) 0.0617(3) Uani 1 1 d . . . . .
O5 O 0.14305(15) -0.22637(10) 0.13376(11) 0.0847(4) Uani 1 1 d . . . . .
N1 N 0.70448(12) 0.17657(9) 0.12785(7) 0.0419(2) Uani 1 1 d . . . . .
N4 N 0.53386(12) 0.31132(9) 0.12407(8) 0.0433(2) Uani 1 1 d . . . . .
C3 C 0.35076(17) 0.09981(12) 0.19821(10) 0.0513(3) Uani 1 1 d . . . . .
H3A H 0.412910 0.096848 0.255794 0.062 Uiso 1 1 calc R U . . .
H3B H 0.286145 0.156990 0.202575 0.062 Uiso 1 1 calc R U . . .
C4 C 0.56957(14) 0.20148(11) 0.12684(8) 0.0389(3) Uani 1 1 d . . . . .
C8 C 0.80108(15) 0.38720(11) 0.12142(9) 0.0435(3) Uani 1 1 d . . . . .
C11 C 0.92415(17) 0.48041(13) 0.11706(12) 0.0580(4) Uani 1 1 d . . . . .
H11 H 0.909023 0.557312 0.114483 0.070 Uiso 1 1 calc R U . . .
C13 C 1.09013(17) 0.34253(14) 0.12106(12) 0.0600(4) Uani 1 1 d . . . . .
H13 H 1.187899 0.328721 0.121596 0.072 Uiso 1 1 calc R U . . .
C14 C 0.82350(15) 0.27066(11) 0.12504(9) 0.0413(3) Uani 1 1 d . . . . .
C15 C 0.48555(18) 0.66280(13) 0.12429(14) 0.0647(4) Uani 1 1 d . . . . .
H15A H 0.513158 0.679877 0.073799 0.097 Uiso 1 1 calc R U . . .
H15B H 0.566001 0.715266 0.178087 0.097 Uiso 1 1 calc R U . . .
H15C H 0.385206 0.678545 0.123313 0.097 Uiso 1 1 calc R U . . .
C16 C 0.64819(15) 0.40034(11) 0.12236(9) 0.0431(3) Uani 1 1 d . . . . .
C18 C 0.13667(16) -0.12648(12) 0.12700(10) 0.0470(3) Uani 1 1 d . . . . .
C20 C 0.27011(15) -0.02639(11) 0.12639(9) 0.0421(3) Uani 1 1 d . . . . .
C21 C 0.43799(16) -0.03458(12) 0.12448(11) 0.0518(3) Uani 1 1 d . . . . .
H21A H 0.443185 -0.085157 0.069616 0.062 Uiso 1 1 calc R U . . .
H21B H 0.505703 -0.046085 0.177368 0.062 Uiso 1 1 calc R U . . .
C22 C 0.43711(14) 0.10100(11) 0.12718(8) 0.0394(3) Uani 1 1 d . . . . .
C25 C 0.47347(16) 0.52926(12) 0.12067(12) 0.0546(4) Uani 1 1 d . . . . .
H25A H 0.448343 0.511110 0.172145 0.066 Uiso 1 1 calc R U . . .
H25B H 0.390873 0.475009 0.067271 0.066 Uiso 1 1 calc R U . . .
C29 C 1.06610(18) 0.45788(14) 0.11661(14) 0.0661(4) Uani 1 1 d . . . . .
H29 H 1.147381 0.519486 0.113332 0.079 Uiso 1 1 calc R U . . .
C30 C 0.26991(15) 0.04723(12) 0.05634(9) 0.0463(3) Uani 1 1 d . . . . .
H30A H 0.201578 0.101975 0.054142 0.056 Uiso 1 1 calc R U . . .
H30B H 0.266102 0.001030 -0.002172 0.056 Uiso 1 1 calc R U . . .
C31 C -0.13273(19) -0.17571(16) 0.12197(14) 0.0688(5) Uani 1 1 d . . . . .
H31A H -0.165699 -0.246389 0.070711 0.103 Uiso 1 1 calc R U . . .
H31B H -0.217138 -0.136962 0.120837 0.103 Uiso 1 1 calc R U . . .
H31C H -0.107649 -0.201963 0.175079 0.103 Uiso 1 1 calc R U . . .
C32 C 0.97128(16) 0.24984(13) 0.12464(10) 0.0504(3) Uani 1 1 d . . . . .
H32 H 0.988102 0.173278 0.126805 0.060 Uiso 1 1 calc R U . . .
O2 O -0.32869(13) 0.00537(11) 0.39264(10) 0.0731(3) Uani 1 1 d . . . . .
O4 O 0.28804(11) 0.58554(8) 0.36749(7) 0.0529(3) Uani 1 1 d . . . . .
O6 O -0.23659(14) -0.15151(10) 0.34144(9) 0.0719(3) Uani 1 1 d . . . . .
N2 N 0.19870(13) 0.38980(10) 0.38022(8) 0.0453(3) Uani 1 1 d . . . . .
N3 N 0.37460(13) 0.25986(10) 0.39776(8) 0.0446(3) Uani 1 1 d . . . . .
C1 C 0.31257(15) 0.47737(11) 0.37658(9) 0.0434(3) Uani 1 1 d . . . . .
C2 C 0.1355(2) 0.72678(16) 0.35049(15) 0.0710(5) Uani 1 1 d . . . . .
H2A H 0.164258 0.733620 0.298247 0.107 Uiso 1 1 calc R U . . .
H2B H 0.212217 0.788171 0.401806 0.107 Uiso 1 1 calc R U . . .
H2C H 0.032328 0.739697 0.344358 0.107 Uiso 1 1 calc R U . . .
C5 C 0.13173(16) 0.60021(13) 0.36148(11) 0.0527(3) Uani 1 1 d . . . . .
H5A H 0.106074 0.592789 0.415094 0.063 Uiso 1 1 calc R U . . .
H5B H 0.052398 0.537239 0.310858 0.063 Uiso 1 1 calc R U . . .
C6 C 0.23671(15) 0.28273(11) 0.38962(9) 0.0422(3) Uani 1 1 d . . . . .
C7 C 0.75826(17) 0.42078(14) 0.38572(13) 0.0626(4) Uani 1 1 d . . . . .
H7 H 0.856338 0.406809 0.387394 0.075 Uiso 1 1 calc R U . . .
C9 C 0.64221(16) 0.33174(13) 0.39510(11) 0.0544(3) Uani 1 1 d . . . . .
H9 H 0.661682 0.258018 0.403295 0.065 Uiso 1 1 calc R U . . .
C10 C 0.46747(15) 0.46484(11) 0.38044(9) 0.0432(3) Uani 1 1 d . . . . .
C12 C 0.49301(15) 0.35221(11) 0.39228(9) 0.0436(3) Uani 1 1 d . . . . .
C17 C -0.21844(16) -0.04277(13) 0.36843(10) 0.0493(3) Uani 1 1 d . . . . .
C19 C 0.58903(17) 0.55545(13) 0.37175(11) 0.0528(3) Uani 1 1 d . . . . .
H19 H 0.572345 0.630405 0.364754 0.063 Uiso 1 1 calc R U . . .
C23 C 0.09290(17) 0.04551(13) 0.38306(11) 0.0537(3) Uani 1 1 d . . . . .
H23A H 0.102889 -0.004920 0.329570 0.064 Uiso 1 1 calc R U . . .
H23B H 0.152971 0.031605 0.437131 0.064 Uiso 1 1 calc R U . . .
C24 C 0.00318(16) 0.18144(12) 0.45298(10) 0.0499(3) Uani 1 1 d . . . . .
H24A H 0.057872 0.175640 0.511218 0.060 Uiso 1 1 calc R U . . .
H24B H -0.059238 0.240444 0.455560 0.060 Uiso 1 1 calc R U . . .
C26 C 0.10033(15) 0.18255(11) 0.38625(9) 0.0423(3) Uani 1 1 d . . . . .
C27 C 0.73147(18) 0.53254(14) 0.37365(12) 0.0619(4) Uani 1 1 d . . . . .
H27 H 0.811427 0.591623 0.366874 0.074 Uiso 1 1 calc R U . . .
C28 C -0.07564(15) 0.05705(12) 0.37853(9) 0.0445(3) Uani 1 1 d . . . . .
C33 C -0.4757(2) -0.0816(2) 0.38335(17) 0.0885(6) Uani 1 1 d . . . . .
H33A H -0.518020 -0.136177 0.323841 0.133 Uiso 1 1 calc R U . . .
H33B H -0.550501 -0.037325 0.395034 0.133 Uiso 1 1 calc R U . . .
H33C H -0.456535 -0.129211 0.424987 0.133 Uiso 1 1 calc R U . . .
C34 C -0.06203(17) 0.13353(13) 0.31109(10) 0.0527(3) Uani 1 1 d . . . . .
H34A H -0.061028 0.088395 0.253382 0.063 Uiso 1 1 calc R U . . .
H34B H -0.127224 0.190496 0.307287 0.063 Uiso 1 1 calc R U . . .

loop_
_atom_site_aniso_label
_atom_site_aniso_U_11
_atom_site_aniso_U_22
_atom_site_aniso_U_33
_atom_site_aniso_U_23
_atom_site_aniso_U_13
_atom_site_aniso_U_12
O1 0.0423(5) 0.0343(4) 0.0971(8) 0.0269(5) 0.0286(5) 0.0130(4)
O3 0.0438(5) 0.0478(5) 0.1012(8) 0.0334(5) 0.0293(5) 0.0080(4)
O5 0.0693(7) 0.0498(6) 0.1624(14) 0.0580(8) 0.0565(8) 0.0202(5)
N1 0.0378(5) 0.0339(5) 0.0554(6) 0.0162(4) 0.0156(4) 0.0078(4)
N4 0.0379(5) 0.0331(5) 0.0610(6) 0.0162(5) 0.0175(5) 0.0085(4)
C3 0.0528(8) 0.0433(7) 0.0560(8) 0.0121(6) 0.0223(6) 0.0052(6)
C4 0.0382(6) 0.0322(5) 0.0459(6) 0.0125(5) 0.0137(5) 0.0065(5)
C8 0.0382(6) 0.0354(6) 0.0582(7) 0.0160(5) 0.0169(5) 0.0079(5)
C11 0.0480(8) 0.0383(7) 0.0959(11) 0.0274(7) 0.0303(8) 0.0109(6)
C13 0.0420(7) 0.0524(8) 0.0952(12) 0.0261(8) 0.0314(7) 0.0152(6)
C14 0.0376(6) 0.0354(6) 0.0507(7) 0.0142(5) 0.0141(5) 0.0073(5)
C15 0.0495(8) 0.0405(7) 0.1103(13) 0.0244(8) 0.0289(8) 0.0171(6)
C16 0.0396(6) 0.0321(6) 0.0589(7) 0.0156(5) 0.0163(5) 0.0084(5)
C18 0.0463(7) 0.0363(6) 0.0617(8) 0.0192(6) 0.0215(6) 0.0071(5)
C20 0.0400(6) 0.0335(6) 0.0553(7) 0.0165(5) 0.0180(5) 0.0078(5)
C21 0.0468(7) 0.0389(7) 0.0758(9) 0.0231(6) 0.0234(7) 0.0121(5)
C22 0.0372(6) 0.0314(6) 0.0507(7) 0.0137(5) 0.0153(5) 0.0077(5)
C25 0.0417(7) 0.0396(7) 0.0884(11) 0.0219(7) 0.0258(7) 0.0129(5)
C29 0.0468(8) 0.0489(8) 0.1123(14) 0.0323(8) 0.0380(9) 0.0075(6)
C30 0.0419(6) 0.0396(6) 0.0559(7) 0.0174(6) 0.0145(6) 0.0049(5)
C31 0.0456(8) 0.0645(10) 0.0999(13) 0.0366(9) 0.0281(8) 0.0024(7)
C32 0.0422(7) 0.0422(7) 0.0732(9) 0.0219(6) 0.0229(6) 0.0134(5)
O2 0.0516(6) 0.0587(6) 0.1125(10) 0.0248(6) 0.0376(6) 0.0071(5)
O4 0.0429(5) 0.0403(5) 0.0854(7) 0.0278(5) 0.0259(5) 0.0149(4)
O6 0.0625(7) 0.0440(6) 0.1015(9) 0.0190(6) 0.0242(6) 0.0017(5)
N2 0.0405(6) 0.0384(5) 0.0609(7) 0.0181(5) 0.0186(5) 0.0114(4)
N3 0.0418(6) 0.0364(5) 0.0568(6) 0.0137(5) 0.0171(5) 0.0110(4)
C1 0.0426(7) 0.0356(6) 0.0547(7) 0.0157(5) 0.0171(5) 0.0112(5)
C2 0.0611(9) 0.0590(9) 0.1214(15) 0.0497(10) 0.0455(10) 0.0305(8)
C5 0.0438(7) 0.0464(7) 0.0782(10) 0.0277(7) 0.0246(7) 0.0171(6)
C6 0.0427(6) 0.0367(6) 0.0487(7) 0.0132(5) 0.0168(5) 0.0101(5)
C7 0.0390(7) 0.0507(8) 0.0975(12) 0.0163(8) 0.0241(7) 0.0124(6)
C9 0.0425(7) 0.0417(7) 0.0784(10) 0.0147(7) 0.0180(7) 0.0136(6)
C10 0.0394(6) 0.0369(6) 0.0526(7) 0.0109(5) 0.0156(5) 0.0093(5)
C12 0.0401(6) 0.0356(6) 0.0520(7) 0.0085(5) 0.0140(5) 0.0087(5)
C17 0.0444(7) 0.0459(7) 0.0568(8) 0.0223(6) 0.0130(6) 0.0066(6)
C19 0.0451(7) 0.0386(6) 0.0760(9) 0.0174(6) 0.0221(7) 0.0092(5)
C23 0.0498(7) 0.0406(7) 0.0763(10) 0.0223(6) 0.0236(7) 0.0138(6)
C24 0.0472(7) 0.0464(7) 0.0572(8) 0.0164(6) 0.0190(6) 0.0104(6)
C26 0.0404(6) 0.0364(6) 0.0535(7) 0.0165(5) 0.0167(5) 0.0112(5)
C27 0.0429(7) 0.0475(8) 0.0949(12) 0.0194(8) 0.0280(8) 0.0051(6)
C28 0.0414(6) 0.0388(6) 0.0551(7) 0.0194(5) 0.0150(5) 0.0087(5)
C33 0.0541(10) 0.0891(14) 0.1226(17) 0.0347(12) 0.0404(11) -0.0002(9)
C34 0.0503(7) 0.0486(7) 0.0564(8) 0.0224(6) 0.0123(6) 0.0056(6)

loop_
_atom_type_symbol
_atom_type_description
_atom_type_scat_dispersion_real
_atom_type_scat_dispersion_imag
_atom_type_scat_source
C C 0.0181 0.0091 'International Tables Vol C Tables 4.2.6.8 and 6.1.1.4'
H H 0.0000 0.0000 'International Tables Vol C Tables 4.2.6.8 and 6.1.1.4'
N N 0.0311 0.0180 'International Tables Vol C Tables 4.2.6.8 and 6.1.1.4'
O O 0.0492 0.0322 'International Tables Vol C Tables 4.2.6.8 and 6.1.1.4'

loop_
_geom_angle_atom_site_label_1
_geom_angle_atom_site_label_2
_geom_angle_atom_site_label_3
_geom_angle
_geom_angle_site_symmetry_1
_geom_angle_site_symmetry_3
_geom_angle_publ_flag
C16 O1 C25 117.55(10) . . ?
C18 O3 C31 116.74(11) . . ?
C4 N1 C14 116.35(10) . . ?
C16 N4 C4 115.81(11) . . ?
H3A C3 H3B 113.1 . . ?
C20 C3 H3A 116.1 . . ?
C20 C3 H3B 116.1 . . ?
C20 C3 C22 74.28(9) . . ?
C22 C3 H3A 116.1 . . ?
C22 C3 H3B 116.1 . . ?
N1 C4 N4 127.32(11) . . ?
N1 C4 C22 117.79(10) . . ?
N4 C4 C22 114.88(10) . . ?
C11 C8 C14 120.20(12) . . ?
C11 C8 C16 124.67(12) . . ?
C14 C8 C16 115.14(11) . . ?
C8 C11 H11 120.1 . . ?
C29 C11 C8 119.82(13) . . ?
C29 C11 H11 120.1 . . ?
C29 C13 H13 119.6 . . ?
C32 C13 H13 119.6 . . ?
C32 C13 C29 120.78(13) . . ?
N1 C14 C8 121.69(11) . . ?
N1 C14 C32 119.44(11) . . ?
C8 C14 C32 118.86(11) . . ?
H15A C15 H15B 109.5 . . ?
H15A C15 H15C 109.5 . . ?
H15B C15 H15C 109.5 . . ?
C25 C15 H15A 109.5 . . ?
C25 C15 H15B 109.5 . . ?
C25 C15 H15C 109.5 . . ?
O1 C16 C8 115.51(10) . . ?
N4 C16 O1 120.81(11) . . ?
N4 C16 C8 123.68(11) . . ?
O3 C18 C20 110.72(10) . . ?
O5 C18 O3 123.27(12) . . ?
O5 C18 C20 126.00(13) . . ?
C3 C20 C21 88.06(10) . . ?
C3 C20 C30 86.85(9) . . ?
C18 C20 C3 126.20(11) . . ?
C18 C20 C21 127.66(10) . . ?
C18 C20 C30 127.26(11) . . ?
C21 C20 C30 87.45(10) . . ?
C20 C21 H21A 116.1 . . ?
C20 C21 H21B 116.1 . . ?
C20 C21 C22 74.08(8) . . ?
H21A C21 H21B 113.1 . . ?
C22 C21 H21A 116.1 . . ?
C22 C21 H21B 116.1 . . ?
C3 C22 C21 88.02(10) . . ?
C3 C22 C30 86.81(10) . . ?
C4 C22 C3 127.75(11) . . ?
C4 C22 C21 126.82(10) . . ?
C4 C22 C30 126.62(11) . . ?
C21 C22 C30 87.44(9) . . ?
O1 C25 C15 106.44(11) . . ?
O1 C25 H25A 110.4 . . ?
O1 C25 H25B 110.4 . . ?
C15 C25 H25A 110.4 . . ?
C15 C25 H25B 110.4 . . ?
H25A C25 H25B 108.6 . . ?
C11 C29 C13 120.42(13) . . ?
C11 C29 H29 119.8 . . ?
C13 C29 H29 119.8 . . ?
C20 C30 C22 73.97(9) . . ?
C20 C30 H30A 116.1 . . ?
C20 C30 H30B 116.1 . . ?
C22 C30 H30A 116.1 . . ?
C22 C30 H30B 116.1 . . ?
H30A C30 H30B 113.1 . . ?
O3 C31 H31A 109.5 . . ?
O3 C31 H31B 109.5 . . ?
O3 C31 H31C 109.5 . . ?
H31A C31 H31B 109.5 . . ?
H31A C31 H31C 109.5 . . ?
H31B C31 H31C 109.5 . . ?
C13 C32 C14 119.92(12) . . ?
C13 C32 H32 120.0 . . ?
C14 C32 H32 120.0 . . ?
C17 O2 C33 116.47(14) . . ?
C1 O4 C5 117.31(10) . . ?
C1 N2 C6 115.89(11) . . ?
C6 N3 C12 115.93(11) . . ?
O4 C1 C10 115.92(11) . . ?
N2 C1 O4 120.70(11) . . ?
N2 C1 C10 123.38(11) . . ?
H2A C2 H2B 109.5 . . ?
H2A C2 H2C 109.5 . . ?
H2B C2 H2C 109.5 . . ?
C5 C2 H2A 109.5 . . ?
C5 C2 H2B 109.5 . . ?
C5 C2 H2C 109.5 . . ?
O4 C5 C2 106.58(11) . . ?
O4 C5 H5A 110.4 . . ?
O4 C5 H5B 110.4 . . ?
C2 C5 H5A 110.4 . . ?
C2 C5 H5B 110.4 . . ?
H5A C5 H5B 108.6 . . ?
N2 C6 C26 113.88(11) . . ?
N3 C6 N2 127.56(11) . . ?
N3 C6 C26 118.52(11) . . ?
C9 C7 H7 119.5 . . ?
C9 C7 C27 120.98(13) . . ?
C27 C7 H7 119.5 . . ?
C7 C9 H9 120.1 . . ?
C7 C9 C12 119.77(13) . . ?
C12 C9 H9 120.1 . . ?
C12 C10 C1 115.38(11) . . ?
C12 C10 C19 120.39(12) . . ?
C19 C10 C1 124.22(12) . . ?
N3 C12 C9 119.35(11) . . ?
N3 C12 C10 121.78(11) . . ?
C10 C12 C9 118.82(12) . . ?
O2 C17 C28 110.79(12) . . ?
O6 C17 O2 123.32(13) . . ?
O6 C17 C28 125.88(13) . . ?
C10 C19 H19 120.2 . . ?
C27 C19 C10 119.52(13) . . ?
C27 C19 H19 120.2 . . ?
H23A C23 H23B 113.1 . . ?
C26 C23 H23A 116.1 . . ?
C26 C23 H23B 116.1 . . ?
C28 C23 H23A 116.1 . . ?
C28 C23 H23B 116.1 . . ?
C28 C23 C26 74.35(9) . . ?
H24A C24 H24B 113.1 . . ?
C26 C24 H24A 116.1 . . ?
C26 C24 H24B 116.1 . . ?
C28 C24 H24A 116.1 . . ?
C28 C24 H24B 116.1 . . ?
C28 C24 C26 73.99(9) . . ?
C6 C26 C23 128.39(11) . . ?
C6 C26 C24 127.98(11) . . ?
C6 C26 C34 125.10(11) . . ?
C23 C26 C24 87.51(10) . . ?
C23 C26 C34 87.57(10) . . ?
C34 C26 C24 86.71(10) . . ?
C7 C27 H27 119.7 . . ?
C19 C27 C7 120.50(13) . . ?
C19 C27 H27 119.7 . . ?
C17 C28 C23 127.71(11) . . ?
C17 C28 C24 128.39(12) . . ?
C17 C28 C34 124.71(11) . . ?
C23 C28 C24 88.02(10) . . ?
C23 C28 C34 87.77(10) . . ?
C24 C28 C34 86.93(10) . . ?
O2 C33 H33A 109.5 . . ?
O2 C33 H33B 109.5 . . ?
O2 C33 H33C 109.5 . . ?
H33A C33 H33B 109.5 . . ?
H33A C33 H33C 109.5 . . ?
H33B C33 H33C 109.5 . . ?
C26 C34 C28 74.08(9) . . ?
C26 C34 H34A 116.1 . . ?
C26 C34 H34B 116.1 . . ?
C28 C34 H34A 116.1 . . ?
C28 C34 H34B 116.1 . . ?
H34A C34 H34B 113.1 . . ?

loop_
_geom_bond_atom_site_label_1
_geom_bond_atom_site_label_2
_geom_bond_distance
_geom_bond_site_symmetry_2
_geom_bond_publ_flag
O1 C16 1.3393(14) . ?
O1 C25 1.4452(15) . ?
O3 C18 1.3349(17) . ?
O3 C31 1.4399(16) . ?
O5 C18 1.1879(16) . ?
N1 C4 1.3088(16) . ?
N1 C14 1.3761(15) . ?
N4 C4 1.3737(15) . ?
N4 C16 1.3058(16) . ?
C3 H3A 0.9700 . ?
C3 H3B 0.9700 . ?
C3 C20 1.5468(18) . ?
C3 C22 1.5476(18) . ?
C4 C22 1.4838(16) . ?
C8 C11 1.4034(18) . ?
C8 C14 1.4068(17) . ?
C8 C16 1.4276(17) . ?
C11 H11 0.9300 . ?
C11 C29 1.365(2) . ?
C13 H13 0.9300 . ?
C13 C29 1.401(2) . ?
C13 C32 1.3701(19) . ?
C14 C32 1.4094(17) . ?
C15 H15A 0.9600 . ?
C15 H15B 0.9600 . ?
C15 H15C 0.9600 . ?
C15 C25 1.5028(18) . ?
C18 C20 1.4885(16) . ?
C20 C21 1.5507(18) . ?
C20 C30 1.5528(18) . ?
C21 H21A 0.9700 . ?
C21 H21B 0.9700 . ?
C21 C22 1.5510(16) . ?
C22 C30 1.5530(18) . ?
C25 H25A 0.9700 . ?
C25 H25B 0.9700 . ?
C29 H29 0.9300 . ?
C30 H30A 0.9700 . ?
C30 H30B 0.9700 . ?
C31 H31A 0.9600 . ?
C31 H31B 0.9600 . ?
C31 H31C 0.9600 . ?
C32 H32 0.9300 . ?
O2 C17 1.3395(18) . ?
O2 C33 1.4398(19) . ?
O4 C1 1.3391(15) . ?
O4 C5 1.4418(15) . ?
O6 C17 1.1932(17) . ?
N2 C1 1.3053(16) . ?
N2 C6 1.3731(16) . ?
N3 C6 1.3093(16) . ?
N3 C12 1.3780(17) . ?
C1 C10 1.4271(18) . ?
C2 H2A 0.9600 . ?
C2 H2B 0.9600 . ?
C2 H2C 0.9600 . ?
C2 C5 1.4971(19) . ?
C5 H5A 0.9700 . ?
C5 H5B 0.9700 . ?
C6 C26 1.4834(17) . ?
C7 H7 0.9300 . ?
C7 C9 1.369(2) . ?
C7 C27 1.400(2) . ?
C9 H9 0.9300 . ?
C9 C12 1.4105(18) . ?
C10 C12 1.4048(18) . ?
C10 C19 1.4072(18) . ?
C17 C28 1.4864(18) . ?
C19 H19 0.9300 . ?
C19 C27 1.364(2) . ?
C23 H23A 0.9700 . ?
C23 H23B 0.9700 . ?
C23 C26 1.5514(17) . ?
C23 C28 1.5444(18) . ?
C24 H24A 0.9700 . ?
C24 H24B 0.9700 . ?
C24 C26 1.5581(18) . ?
C24 C28 1.5507(19) . ?
C26 C34 1.5522(19) . ?
C27 H27 0.9300 . ?
C28 C34 1.5534(18) . ?
C33 H33A 0.9600 . ?
C33 H33B 0.9600 . ?
C33 H33C 0.9600 . ?
C34 H34A 0.9700 . ?
C34 H34B 0.9700 . ?

loop_
_geom_torsion_atom_site_label_1
_geom_torsion_atom_site_label_2
_geom_torsion_atom_site_label_3
_geom_torsion_atom_site_label_4
_geom_torsion
_geom_torsion_site_symmetry_1
_geom_torsion_site_symmetry_2
_geom_torsion_site_symmetry_3
_geom_torsion_site_symmetry_4
_geom_torsion_publ_flag
O3 C18 C20 C3 64.64(18) . . . . ?
O3 C18 C20 C21 -174.57(13) . . . . ?
O3 C18 C20 C30 -53.47(18) . . . . ?
O5 C18 C20 C3 -113.91(19) . . . . ?
O5 C18 C20 C21 6.9(3) . . . . ?
O5 C18 C20 C30 127.97(18) . . . . ?
N1 C4 C22 C3 118.81(14) . . . . ?
N1 C4 C22 C21 -2.9(2) . . . . ?
N1 C4 C22 C30 -122.00(14) . . . . ?
N1 C14 C32 C13 179.42(14) . . . . ?
N4 C4 C22 C3 -62.16(17) . . . . ?
N4 C4 C22 C21 176.17(12) . . . . ?
N4 C4 C22 C30 57.04(17) . . . . ?
C3 C20 C21 C22 -43.04(9) . . . . ?
C3 C20 C30 C22 44.35(9) . . . . ?
C3 C22 C30 C20 -44.32(9) . . . . ?
C4 N1 C14 C8 0.09(19) . . . . ?
C4 N1 C14 C32 -179.10(12) . . . . ?
C4 N4 C16 O1 -179.62(12) . . . . ?
C4 N4 C16 C8 1.3(2) . . . . ?
C4 C22 C30 C20 179.42(13) . . . . ?
C8 C11 C29 C13 -0.4(3) . . . . ?
C8 C14 C32 C13 0.2(2) . . . . ?
C11 C8 C14 N1 -178.89(13) . . . . ?
C11 C8 C14 C32 0.3(2) . . . . ?
C11 C8 C16 O1 -1.0(2) . . . . ?
C11 C8 C16 N4 178.12(14) . . . . ?
C14 N1 C4 N4 -0.6(2) . . . . ?
C14 N1 C4 C22 178.29(11) . . . . ?
C14 C8 C11 C29 -0.2(2) . . . . ?
C14 C8 C16 O1 179.15(12) . . . . ?
C14 C8 C16 N4 -1.7(2) . . . . ?
C16 O1 C25 C15 176.14(13) . . . . ?
C16 N4 C4 N1 -0.1(2) . . . . ?
C16 N4 C4 C22 -179.00(11) . . . . ?
C16 C8 C11 C29 179.95(15) . . . . ?
C16 C8 C14 N1 0.98(19) . . . . ?
C16 C8 C14 C32 -179.84(12) . . . . ?
C18 C20 C21 C22 -179.12(14) . . . . ?
C18 C20 C30 C22 178.88(13) . . . . ?
C20 C3 C22 C4 179.88(13) . . . . ?
C20 C3 C22 C21 -43.09(9) . . . . ?
C20 C3 C22 C30 44.45(9) . . . . ?
C20 C21 C22 C3 43.01(9) . . . . ?
C20 C21 C22 C4 -179.31(14) . . . . ?
C20 C21 C22 C30 -43.88(9) . . . . ?
C21 C20 C30 C22 -43.85(9) . . . . ?
C21 C22 C30 C20 43.84(9) . . . . ?
C22 C3 C20 C18 -179.78(13) . . . . ?
C22 C3 C20 C21 43.10(9) . . . . ?
C22 C3 C20 C30 -44.45(9) . . . . ?
C25 O1 C16 N4 0.7(2) . . . . ?
C25 O1 C16 C8 179.81(12) . . . . ?
C29 C13 C32 C14 -0.8(3) . . . . ?
C30 C20 C21 C22 43.89(9) . . . . ?
C31 O3 C18 O5 -0.5(2) . . . . ?
C31 O3 C18 C20 -179.15(13) . . . . ?
C32 C13 C29 C11 0.9(3) . . . . ?
O2 C17 C28 C23 162.02(14) . . . . ?
O2 C17 C28 C24 38.18(19) . . . . ?
O2 C17 C28 C34 -79.57(17) . . . . ?
O4 C1 C10 C12 178.43(12) . . . . ?
O4 C1 C10 C19 -2.7(2) . . . . ?
O6 C17 C28 C23 -19.0(2) . . . . ?
O6 C17 C28 C24 -142.82(16) . . . . ?
O6 C17 C28 C34 99.43(19) . . . . ?
N2 C1 C10 C12 -2.5(2) . . . . ?
N2 C1 C10 C19 176.37(13) . . . . ?
N2 C6 C26 C23 171.96(13) . . . . ?
N2 C6 C26 C24 -64.80(17) . . . . ?
N2 C6 C26 C34 52.58(17) . . . . ?
N3 C6 C26 C23 -5.7(2) . . . . ?
N3 C6 C26 C24 117.49(14) . . . . ?
N3 C6 C26 C34 -125.13(14) . . . . ?
C1 O4 C5 C2 -179.19(13) . . . . ?
C1 N2 C6 N3 2.0(2) . . . . ?
C1 N2 C6 C26 -175.42(11) . . . . ?
C1 C10 C12 N3 1.33(19) . . . . ?
C1 C10 C12 C9 178.82(12) . . . . ?
C1 C10 C19 C27 -177.94(14) . . . . ?
C5 O4 C1 N2 -0.3(2) . . . . ?
C5 O4 C1 C10 178.72(12) . . . . ?
C6 N2 C1 O4 -179.98(12) . . . . ?
C6 N2 C1 C10 1.0(2) . . . . ?
C6 N3 C12 C9 -176.25(12) . . . . ?
C6 N3 C12 C10 1.22(19) . . . . ?
C6 C26 C34 C28 -179.87(13) . . . . ?
C7 C9 C12 N3 177.10(14) . . . . ?
C7 C9 C12 C10 -0.4(2) . . . . ?
C9 C7 C27 C19 0.6(3) . . . . ?
C10 C19 C27 C7 -1.1(3) . . . . ?
C12 N3 C6 N2 -3.1(2) . . . . ?
C12 N3 C6 C26 174.24(11) . . . . ?
C12 C10 C19 C27 0.9(2) . . . . ?
C17 C28 C34 C26 -179.36(14) . . . . ?
C19 C10 C12 N3 -177.60(13) . . . . ?
C19 C10 C12 C9 -0.1(2) . . . . ?
C23 C26 C34 C28 43.25(9) . . . . ?
C23 C28 C34 C26 -43.49(9) . . . . ?
C24 C26 C34 C28 -44.39(9) . . . . ?
C24 C28 C34 C26 44.64(9) . . . . ?
C26 C23 C28 C17 177.09(14) . . . . ?
C26 C23 C28 C24 -43.55(9) . . . . ?
C26 C23 C28 C34 43.45(9) . . . . ?
C26 C24 C28 C17 -177.69(14) . . . . ?
C26 C24 C28 C23 43.42(9) . . . . ?
C26 C24 C28 C34 -44.46(9) . . . . ?
C27 C7 C9 C12 0.2(3) . . . . ?
C28 C23 C26 C6 -177.97(14) . . . . ?
C28 C23 C26 C24 43.32(9) . . . . ?
C28 C23 C26 C34 -43.49(10) . . . . ?
C28 C24 C26 C6 177.82(13) . . . . ?
C28 C24 C26 C23 -43.19(9) . . . . ?
C28 C24 C26 C34 44.51(9) . . . . ?
C33 O2 C17 O6 -0.9(2) . . . . ?
C33 O2 C17 C28 178.08(15) . . . . ?
